data_7721061
loop_
_publ_author_name
'Wang, Yue'
'Wu, Yifan'
'Wang, Longxiang'
'Sang, Linxue'
'Cao, Jianfang'
'Furuta, Hiroyuki'
'Xue, Songlin'
'Feng, Ru'

_publ_section_title
;
 Iridium(I)-Corrorin Complexes as Green-Light Photosensitizers for Singlet
 Oxygen
;
_journal_name_full 'Dalton Transactions'
_journal_paper_doi 10.1039/D6DT00801A
_journal_year 2026
_chemical_formula_moiety 'C66 H28 Cl2 F20 Ir N7'
_chemical_formula_sum 'C66 H28 Cl2 F20 Ir N7'
_chemical_formula_weight 1562.05
_space_group_crystal_system monoclinic
_space_group_IT_number 14
_space_group_name_Hall '-P 2yn'
_space_group_name_H-M_alt 'P 1 21/n 1'
_atom_sites_solution_hydrogens geom
_atom_sites_solution_primary dual
_audit_block_doi 10.5517/ccdc.csd.cc2pwpr1
_audit_creation_date 2025-01-13
_audit_creation_method
;
Olex2 1.5
(compiled 2024.02.16 svn.r378c4104 for OlexSys, GUI svn.r6928)
;
_audit_update_record
;
2025-10-31 deposited with the CCDC.	2026-06-01 downloaded from the CCDC.
;
_cell_angle_alpha 90
_cell_angle_beta 108.886(3)
_cell_angle_gamma 90
_cell_formula_units_Z 4
_cell_length_a 17.1169(16)
_cell_length_b 21.148(2)
_cell_length_c 20.1177(19)
_cell_measurement_reflns_used 9975
_cell_measurement_temperature 193.00
_cell_measurement_theta_max 24.15
_cell_measurement_theta_min 2.30
_cell_volume 6890.3(11)
_computing_cell_refinement 'SAINT V8.41 (Bruker, 2024)'
_computing_data_collection 'APEX6 V2024.9-0 (Bruker, 2024)'
_computing_data_reduction 'SAINT V8.41 (Bruker, 2024)'
_computing_molecular_graphics 'Olex2 1.5 (Dolomanov et al., 2009)'
_computing_publication_material 'Olex2 1.5 (Dolomanov et al., 2009)'
_computing_structure_refinement 'SHELXL 2019/3 (Sheldrick, 2015)'
_computing_structure_solution 'SHELXT 2018/2 (Sheldrick, 2018)'
_diffrn_ambient_temperature 193.00
_diffrn_detector CPAD
_diffrn_detector_area_resol_mean 7.41
_diffrn_detector_type 'Bruker PHOTON II'
_diffrn_measured_fraction_theta_full 0.999
_diffrn_measured_fraction_theta_max 0.999
_diffrn_measurement_device 'four-circle diffractometer'
_diffrn_measurement_device_type 'Bruker D8 VENTURE TXS PHOTON II'
_diffrn_measurement_method '\w and \f shutterless scans'
_diffrn_measurement_specimen_support 'nylon loop'
_diffrn_radiation_monochromator 'Helios Multi-layer Optic'
_diffrn_radiation_probe x-ray
_diffrn_radiation_type MoK\a
_diffrn_radiation_wavelength 0.71073
_diffrn_reflns_av_R_equivalents 0.0940
_diffrn_reflns_av_unetI/netI 0.0910
_diffrn_reflns_Laue_measured_fraction_full 0.999
_diffrn_reflns_Laue_measured_fraction_max 0.999
_diffrn_reflns_limit_h_max 20
_diffrn_reflns_limit_h_min -20
_diffrn_reflns_limit_k_max 25
_diffrn_reflns_limit_k_min -19
_diffrn_reflns_limit_l_max 22
_diffrn_reflns_limit_l_min -24
_diffrn_reflns_number 50857
_diffrn_reflns_point_group_measured_fraction_full 0.999
_diffrn_reflns_point_group_measured_fraction_max 0.999
_diffrn_reflns_theta_full 25.242
_diffrn_reflns_theta_max 25.350
_diffrn_reflns_theta_min 1.896
_diffrn_source TXS
_diffrn_source_current 40.0
_diffrn_source_power 1.8
_diffrn_source_type 'Rotaing Anode'
_diffrn_source_voltage 45.0
_diffrn_standards_number 0
_exptl_absorpt_coefficient_mu 2.113
_exptl_absorpt_correction_T_max 0.7456
_exptl_absorpt_correction_T_min 0.5923
_exptl_absorpt_correction_type multi-scan
_exptl_absorpt_process_details
;
SADABS-2016/2 (Bruker,2016/2) was used for absorption correction.
wR2(int) was 0.1290 before and 0.0714 after correction.
The Ratio of minimum to maximum transmission is 0.7944.
The \l/2 correction factor is Not present.
;
_exptl_crystal_density_diffrn 1.506
_exptl_crystal_description block
_exptl_crystal_F_000 3056
_exptl_crystal_size_max 0.13
_exptl_crystal_size_mid 0.12
_exptl_crystal_size_min 0.09
_refine_diff_density_max 0.839
_refine_diff_density_min -0.829
_refine_diff_density_rms 0.118
_refine_ls_extinction_method none
_refine_ls_goodness_of_fit_ref 1.022
_refine_ls_hydrogen_treatment constr
_refine_ls_matrix_type full
_refine_ls_number_parameters 865
_refine_ls_number_reflns 12630
_refine_ls_number_restraints 0
_refine_ls_restrained_S_all 1.022
_refine_ls_R_factor_all 0.0970
_refine_ls_R_factor_gt 0.0559
_refine_ls_shift/su_max 0.002
_refine_ls_shift/su_mean 0.000
_refine_ls_structure_factor_coef Fsqd
_refine_ls_weighting_details 'w=1/[\s^2^(Fo^2^)+(0.0389P)^2^+18.0059P] where P=(Fo^2^+2Fc^2^)/3'
_refine_ls_weighting_scheme calc
_refine_ls_wR_factor_gt 0.1079
_refine_ls_wR_factor_ref 0.1249
_reflns_Friedel_coverage 0.000
_reflns_number_gt 8413
_reflns_number_total 12630
_reflns_threshold_expression 'I > 2\s(I)'
_cod_data_source_file d6dt00801a2.cif
_cod_data_source_block 250110lu_lgpz0687657_0m
_cod_depositor_comments
;
The following automatic conversions were performed:

data item '_diffrn_radiation_probe' value 'X-ray' was changed to
'x-ray' in accordance with the
/home/data/users/saulius/crontab/automatic-downloads/rss-feeds/RSC/lib/dictionaries/cif_core.dic
dictionary named 'cif_core.dic' version 2.4.2 last updated on
2011-04-26.

Automatic conversion script
Id: cif_fix_values 8170 2020-07-09 18:12:32Z antanas 
;
_cod_original_cell_volume 6890.4(12)
_cod_database_code 7721061
_shelx_shelxl_version_number 2019/3
_shelx_space_group_comment
;
The symmetry employed for this shelxl refinement is uniquely defined
by the following loop, which should always be used as a source of
symmetry information in preference to the above space-group names.
They are only intended as comments.
;
_shelx_estimated_absorpt_t_max 0.833
_shelx_estimated_absorpt_t_min 0.771
_olex2_refinement_description
;
1. Fixed Uiso
 At 1.2 times of:
  All C(H) groups, All C(H,H) groups, All N(H) groups
2.a Ternary CH refined with riding coordinates:
 C1(H1), C4(H4), C5(H5A), C8(H8)
2.b Secondary CH2 refined with riding coordinates:
 C2(H2A,H2B), C3(H3A,H3B), C6(H6A,H6B), C7(H7A,H7B)
2.c Aromatic/amide H refined with riding coordinates:
 N2(H2), N5(H5), C17(H17), C18(H18), C19(H19), C21(H21), C31(H31), C32(H32),
 C37(H37), C39(H39), C41(H41), C42(H42), C54(H54), C58(H58), C59(H59), C60(H60)
;
_smtbx_masks_void_probe_radius 1.2
_smtbx_masks_void_truncation_radius 1.2
_olex2_submission_special_instructions 'No special instructions were received'
_site XU

loop_
_space_group_symop_operation_xyz
'x, y, z'
'-x+1/2, y+1/2, -z+1/2'
'-x, -y, -z'
'x-1/2, -y-1/2, z-1/2'

loop_
_atom_site_label
_atom_site_type_symbol
_atom_site_fract_x
_atom_site_fract_y
_atom_site_fract_z
_atom_site_U_iso_or_equiv
_atom_site_adp_type
_atom_site_occupancy
_atom_site_site_symmetry_order
_atom_site_calc_flag
_atom_site_refinement_flags_posn
_atom_site_refinement_flags_adp
_atom_site_refinement_flags_occupancy
_atom_site_disorder_assembly
_atom_site_disorder_group
Ir1 Ir 0.68887(2) 0.87234(2) 0.85887(2) 0.03237(9) Uani 1 1 d . . . . .
Cl1 Cl 0.24067(12) 0.61124(11) 0.63852(11) 0.0572(6) Uani 1 1 d . . . . .
Cl2 Cl 0.51283(14) 0.48220(12) 0.62640(13) 0.0682(7) Uani 1 1 d . . . . .
F1 F 0.9561(2) 0.8277(2) 0.8644(2) 0.0521(12) Uani 1 1 d . . . . .
F2 F 1.0977(3) 0.7775(3) 0.8601(3) 0.0777(17) Uani 1 1 d . . . . .
F3 F 1.1033(3) 0.6559(3) 0.8204(3) 0.0878(18) Uani 1 1 d . . . . .
F4 F 0.9658(3) 0.5833(2) 0.7882(3) 0.0658(14) Uani 1 1 d . . . . .
F5 F 0.8243(2) 0.6319(2) 0.7954(2) 0.0548(12) Uani 1 1 d . . . . .
F6 F 0.7279(3) 0.6475(2) 0.5658(4) 0.089(2) Uani 1 1 d . . . . .
F7 F 0.8303(4) 0.6715(3) 0.4933(4) 0.132(3) Uani 1 1 d . . . . .
F8 F 0.8363(4) 0.7887(4) 0.4409(3) 0.134(3) Uani 1 1 d . . . . .
F9 F 0.7396(4) 0.8831(4) 0.4651(4) 0.123(3) Uani 1 1 d . . . . .
F10 F 0.6388(3) 0.8582(3) 0.5380(3) 0.090(2) Uani 1 1 d . . . . .
F11 F 0.2215(3) 0.8655(3) 0.5060(3) 0.095(2) Uani 1 1 d . . . . .
F12 F 0.0791(3) 0.9147(4) 0.5127(4) 0.123(3) Uani 1 1 d . . . . .
F13 F 0.0824(3) 1.0156(3) 0.5956(3) 0.105(2) Uani 1 1 d . . . . .
F14 F 0.2283(3) 1.0670(3) 0.6724(4) 0.107(2) Uani 1 1 d . . . . .
F15 F 0.3700(3) 1.0177(3) 0.6662(3) 0.0804(18) Uani 1 1 d . . . . .
F16 F 0.4118(3) 0.8976(2) 0.8384(2) 0.0633(14) Uani 1 1 d . . . . .
F17 F 0.4402(3) 0.9325(3) 0.9707(3) 0.0858(19) Uani 1 1 d . . . . .
F18 F 0.5366(3) 0.8608(3) 1.0784(2) 0.097(2) Uani 1 1 d . . . . .
F19 F 0.6093(3) 0.7549(3) 1.0494(2) 0.0840(18) Uani 1 1 d . . . . .
F20 F 0.5858(3) 0.7204(2) 0.9174(2) 0.0571(13) Uani 1 1 d . . . . .
N1 N 0.2842(6) 0.4342(5) 0.6030(5) 0.086(3) Uani 1 1 d . . . . .
N2 N 0.5192(3) 0.6827(3) 0.6240(3) 0.0395(15) Uani 1 1 d . . . . .
H2 H 0.522308 0.704774 0.661878 0.047 Uiso 1 1 calc R U . . .
N3 N 0.4504(3) 0.7039(3) 0.7135(3) 0.0359(15) Uani 1 1 d . . . . .
N4 N 0.5055(3) 0.8566(3) 0.6360(3) 0.0300(13) Uani 1 1 d . . . . .
N5 N 0.4692(3) 0.9130(3) 0.5084(3) 0.0385(15) Uani 1 1 d . . . . .
H5 H 0.507249 0.888576 0.536586 0.046 Uiso 1 1 calc R U . . .
N6 N 0.6707(3) 0.8029(3) 0.7802(3) 0.0311(13) Uani 1 1 d . . . . .
N7 N 0.7515(3) 0.8025(3) 0.9274(3) 0.0353(14) Uani 1 1 d . . . . .
C1 C 0.6899(4) 0.9435(4) 0.7857(4) 0.0424(19) Uani 1 1 d . . . . .
H1 H 0.685098 0.926885 0.737952 0.051 Uiso 1 1 calc R U . . .
C2 C 0.7613(5) 0.9862(5) 0.8155(5) 0.070(3) Uani 1 1 d . . . . .
H2A H 0.749041 1.027453 0.791136 0.084 Uiso 1 1 calc R U . . .
H2B H 0.810055 0.968053 0.806192 0.084 Uiso 1 1 calc R U . . .
C3 C 0.7825(5) 0.9970(4) 0.8938(5) 0.061(3) Uani 1 1 d . . . . .
H3A H 0.842329 1.005601 0.914543 0.073 Uiso 1 1 calc R U . . .
H3B H 0.752164 1.034481 0.902025 0.073 Uiso 1 1 calc R U . . .
C4 C 0.7603(5) 0.9404(4) 0.9292(4) 0.047(2) Uani 1 1 d . . . . .
H4 H 0.808105 0.922124 0.967210 0.057 Uiso 1 1 calc R U . . .
C5 C 0.6846(5) 0.9333(4) 0.9409(4) 0.044(2) Uani 1 1 d . . . . .
H5A H 0.688664 0.911041 0.985743 0.053 Uiso 1 1 calc R U . . .
C6 C 0.6189(5) 0.9837(4) 0.9205(4) 0.052(2) Uani 1 1 d . . . . .
H6A H 0.639906 1.022585 0.947918 0.063 Uiso 1 1 calc R U . . .
H6B H 0.569928 0.969176 0.932199 0.063 Uiso 1 1 calc R U . . .
C7 C 0.5937(5) 0.9988(4) 0.8423(5) 0.054(2) Uani 1 1 d . . . . .
H7A H 0.533457 1.006533 0.824527 0.065 Uiso 1 1 calc R U . . .
H7B H 0.621569 1.038295 0.836034 0.065 Uiso 1 1 calc R U . . .
C8 C 0.6142(5) 0.9475(4) 0.7985(4) 0.0428(19) Uani 1 1 d . . . . .
H8 H 0.565813 0.932604 0.758588 0.051 Uiso 1 1 calc R U . . .
C9 C 0.8865(4) 0.7308(4) 0.8323(3) 0.0354(17) Uani 1 1 d . . . . .
C10 C 0.9574(4) 0.7667(4) 0.8469(4) 0.0387(18) Uani 1 1 d . . . . .
C11 C 1.0301(5) 0.7418(4) 0.8443(4) 0.051(2) Uani 1 1 d . . . . .
C12 C 1.0331(5) 0.6814(4) 0.8239(4) 0.049(2) Uani 1 1 d . . . . .
C13 C 0.9621(5) 0.6443(4) 0.8060(4) 0.044(2) Uani 1 1 d . . . . .
C14 C 0.8910(4) 0.6697(4) 0.8111(4) 0.045(2) Uani 1 1 d . . . . .
C15 C 0.8109(4) 0.7605(3) 0.8412(4) 0.0301(16) Uani 1 1 d . . . . .
C16 C 0.8102(4) 0.7670(3) 0.9091(3) 0.0319(16) Uani 1 1 d . . . . .
C17 C 0.8655(4) 0.7390(4) 0.9719(4) 0.0392(18) Uani 1 1 d . . . . .
H17 H 0.912540 0.713802 0.975403 0.047 Uiso 1 1 calc R U . . .
C18 C 0.8375(5) 0.7556(4) 1.0250(4) 0.047(2) Uani 1 1 d . . . . .
H18 H 0.860473 0.743071 1.072779 0.057 Uiso 1 1 calc R U . . .
C19 C 0.7678(4) 0.7949(4) 0.9967(4) 0.0397(18) Uani 1 1 d . . . . .
H19 H 0.736848 0.813429 1.023212 0.048 Uiso 1 1 calc R U . . .
C20 C 0.7448(4) 0.7760(3) 0.7801(4) 0.0329(17) Uani 1 1 d . . . . .
C21 C 0.7375(4) 0.7562(3) 0.7119(3) 0.0315(16) Uani 1 1 d . . . . .
H21 H 0.780020 0.738230 0.697167 0.038 Uiso 1 1 calc R U . . .
C22 C 0.6564(4) 0.7678(3) 0.6696(3) 0.0283(15) Uani 1 1 d . . . . .
C23 C 0.6251(4) 0.7405(3) 0.5982(4) 0.0309(16) Uani 1 1 d . . . . .
C24 C 0.6772(4) 0.7513(4) 0.5525(3) 0.0327(17) Uani 1 1 d . . . . .
C25 C 0.6830(5) 0.8102(4) 0.5252(4) 0.049(2) Uani 1 1 d . . . . .
C26 C 0.7359(5) 0.8229(5) 0.4876(5) 0.067(3) Uani 1 1 d . . . . .
C27 C 0.7843(6) 0.7759(7) 0.4772(5) 0.079(4) Uani 1 1 d . . . . .
C28 C 0.7803(6) 0.7171(6) 0.5024(6) 0.080(4) Uani 1 1 d . . . . .
C29 C 0.7271(5) 0.7050(5) 0.5403(5) 0.053(2) Uani 1 1 d . . . . .
C30 C 0.5636(4) 0.6969(3) 0.5803(3) 0.0318(16) Uani 1 1 d . . . . .
C31 C 0.5365(4) 0.6505(4) 0.5247(4) 0.0365(18) Uani 1 1 d . . . . .
H31 H 0.554477 0.648130 0.484780 0.044 Uiso 1 1 calc R U . . .
C32 C 0.4815(4) 0.6110(4) 0.5384(4) 0.0406(19) Uani 1 1 d . . . . .
H32 H 0.455190 0.576029 0.510301 0.049 Uiso 1 1 calc R U . . .
C33 C 0.4698(4) 0.6312(4) 0.6034(4) 0.0382(17) Uani 1 1 d . . . . .
C34 C 0.4236(4) 0.6086(3) 0.6439(4) 0.0348(17) Uani 1 1 d . . . . .
C35 C 0.3772(4) 0.5487(4) 0.6289(4) 0.0360(17) Uani 1 1 d . . . . .
C36 C 0.4098(5) 0.4907(4) 0.6189(4) 0.047(2) Uani 1 1 d . . . . .
C37 C 0.3623(7) 0.4366(5) 0.6054(5) 0.078(3) Uani 1 1 d . . . . .
H37 H 0.387341 0.398542 0.597222 0.094 Uiso 1 1 calc R U . . .
C38 C 0.2941(4) 0.5444(4) 0.6262(4) 0.046(2) Uani 1 1 d . . . . .
C39 C 0.2517(6) 0.4877(5) 0.6144(5) 0.068(3) Uani 1 1 d . . . . .
H39 H 0.196270 0.487453 0.614545 0.082 Uiso 1 1 calc R U . . .
C40 C 0.4255(4) 0.6444(4) 0.7057(4) 0.0363(18) Uani 1 1 d . . . . .
C41 C 0.4127(4) 0.6217(4) 0.7717(3) 0.0369(17) Uani 1 1 d . . . . .
H41 H 0.393318 0.581203 0.779756 0.044 Uiso 1 1 calc R U . . .
C42 C 0.4340(4) 0.6700(4) 0.8176(4) 0.0420(19) Uani 1 1 d . . . . .
H42 H 0.433670 0.669900 0.864689 0.050 Uiso 1 1 calc R U . . .
C43 C 0.4576(4) 0.7224(4) 0.7816(3) 0.0365(17) Uani 1 1 d . . . . .
C44 C 0.4785(4) 0.7840(4) 0.7978(3) 0.0318(17) Uani 1 1 d . . . . .
C45 C 0.4963(4) 0.8064(4) 0.8717(4) 0.0351(17) Uani 1 1 d . . . . .
C46 C 0.5469(5) 0.7720(4) 0.9271(4) 0.047(2) Uani 1 1 d . . . . .
C47 C 0.5609(5) 0.7901(5) 0.9972(4) 0.058(3) Uani 1 1 d . . . . .
C48 C 0.5243(6) 0.8438(6) 1.0108(5) 0.070(3) Uani 1 1 d . . . . .
C49 C 0.4747(5) 0.8793(5) 0.9575(5) 0.060(3) Uani 1 1 d . . . . .
C50 C 0.4629(4) 0.8610(4) 0.8889(4) 0.045(2) Uani 1 1 d . . . . .
C51 C 0.6182(4) 0.7980(3) 0.7142(3) 0.0259(15) Uani 1 1 d . . . . .
C52 C 0.5357(4) 0.8248(3) 0.6961(4) 0.0333(16) Uani 1 1 d . . . . .
C53 C 0.4790(4) 0.8268(3) 0.7380(3) 0.0308(16) Uani 1 1 d . . . . .
C54 C 0.4133(4) 0.8603(3) 0.6990(4) 0.0376(18) Uani 1 1 d . . . . .
H54 H 0.365212 0.869448 0.711099 0.045 Uiso 1 1 calc R U . . .
C55 C 0.4288(4) 0.8797(3) 0.6356(3) 0.0288(15) Uani 1 1 d . . . . .
C56 C 0.3797(4) 0.9150(3) 0.5813(4) 0.0316(16) Uani 1 1 d . . . . .
C57 C 0.3979(4) 0.9312(3) 0.5197(3) 0.0329(17) Uani 1 1 d . . . . .
C58 C 0.3552(5) 0.9675(4) 0.4624(4) 0.048(2) Uani 1 1 d . . . . .
H58 H 0.302856 0.986490 0.455224 0.058 Uiso 1 1 calc R U . . .
C59 C 0.4019(5) 0.9717(4) 0.4164(4) 0.051(2) Uani 1 1 d . . . . .
H59 H 0.387132 0.993418 0.372741 0.061 Uiso 1 1 calc R U . . .
C60 C 0.4726(5) 0.9382(4) 0.4471(4) 0.045(2) Uani 1 1 d . . . . .
H60 H 0.516907 0.933330 0.428818 0.054 Uiso 1 1 calc R U . . .
C61 C 0.3001(4) 0.9403(4) 0.5864(4) 0.0365(17) Uani 1 1 d . . . . .
C62 C 0.2260(5) 0.9156(4) 0.5481(5) 0.060(3) Uani 1 1 d . . . . .
C63 C 0.1516(5) 0.9403(5) 0.5509(5) 0.070(3) Uani 1 1 d . . . . .
C64 C 0.1527(5) 0.9911(5) 0.5922(5) 0.065(3) Uani 1 1 d . . . . .
C65 C 0.2268(6) 1.0170(4) 0.6318(5) 0.059(2) Uani 1 1 d . . . . .
C66 C 0.2989(5) 0.9910(4) 0.6277(4) 0.047(2) Uani 1 1 d . . . . .

loop_
_atom_site_aniso_label
_atom_site_aniso_U_11
_atom_site_aniso_U_22
_atom_site_aniso_U_33
_atom_site_aniso_U_23
_atom_site_aniso_U_13
_atom_site_aniso_U_12
Ir1 0.03287(14) 0.03286(16) 0.03096(14) -0.00201(15) 0.00974(10) 0.00350(15)
Cl1 0.0421(11) 0.0817(18) 0.0535(12) 0.0102(11) 0.0230(9) 0.0049(11)
Cl2 0.0646(14) 0.0594(16) 0.0909(18) 0.0015(13) 0.0396(13) 0.0118(12)
F1 0.045(3) 0.044(3) 0.062(3) -0.011(2) 0.009(2) -0.011(2)
F2 0.037(3) 0.080(4) 0.113(5) 0.005(3) 0.022(3) -0.004(3)
F3 0.056(3) 0.087(4) 0.132(5) 0.002(4) 0.047(3) 0.027(3)
F4 0.077(3) 0.047(3) 0.072(3) -0.003(3) 0.023(3) 0.024(3)
F5 0.046(2) 0.042(3) 0.066(3) -0.009(2) 0.004(2) 0.002(2)
F6 0.071(4) 0.040(3) 0.180(6) -0.005(4) 0.074(4) 0.004(3)
F7 0.095(4) 0.118(6) 0.233(8) -0.093(6) 0.121(5) -0.029(4)
F8 0.094(4) 0.239(9) 0.101(5) -0.023(5) 0.078(4) -0.048(5)
F9 0.108(5) 0.137(7) 0.135(6) 0.073(5) 0.057(4) -0.014(5)
F10 0.068(3) 0.068(4) 0.154(6) 0.051(4) 0.060(4) 0.022(3)
F11 0.041(3) 0.106(5) 0.121(5) -0.062(4) 0.004(3) -0.006(3)
F12 0.026(3) 0.160(7) 0.164(6) -0.051(5) 0.002(3) 0.004(3)
F13 0.059(3) 0.138(6) 0.123(5) -0.006(4) 0.036(3) 0.042(4)
F14 0.088(4) 0.106(5) 0.142(6) -0.054(5) 0.060(4) 0.014(4)
F15 0.051(3) 0.077(4) 0.113(4) -0.057(3) 0.026(3) -0.016(3)
F16 0.068(3) 0.072(4) 0.054(3) -0.012(3) 0.025(3) 0.021(3)
F17 0.074(3) 0.110(5) 0.084(4) -0.054(4) 0.041(3) -0.001(3)
F18 0.077(4) 0.176(7) 0.043(3) -0.042(4) 0.028(3) -0.027(4)
F19 0.072(3) 0.140(6) 0.036(3) 0.016(3) 0.012(3) -0.007(4)
F20 0.058(3) 0.067(4) 0.043(3) 0.014(2) 0.011(2) 0.011(3)
N1 0.091(7) 0.079(7) 0.096(7) -0.028(6) 0.040(6) -0.038(6)
N2 0.032(3) 0.053(4) 0.038(3) -0.006(3) 0.016(3) -0.007(3)
N3 0.035(3) 0.048(4) 0.028(3) -0.001(3) 0.014(3) -0.004(3)
N4 0.027(3) 0.027(4) 0.034(3) -0.004(2) 0.006(2) 0.001(2)
N5 0.038(3) 0.038(4) 0.038(4) -0.005(3) 0.010(3) -0.002(3)
N6 0.032(3) 0.034(4) 0.028(3) 0.008(3) 0.011(3) 0.010(3)
N7 0.040(3) 0.037(4) 0.028(3) -0.002(3) 0.010(3) 0.004(3)
C1 0.049(5) 0.039(5) 0.040(4) 0.000(4) 0.016(4) 0.002(4)
C2 0.063(6) 0.056(7) 0.099(8) 0.010(6) 0.037(6) -0.003(5)
C3 0.049(5) 0.052(6) 0.081(7) -0.022(5) 0.020(5) -0.005(4)
C4 0.046(5) 0.037(5) 0.050(5) -0.003(4) 0.002(4) 0.008(4)
C5 0.060(5) 0.036(5) 0.042(4) -0.008(4) 0.023(4) -0.001(4)
C6 0.060(5) 0.042(5) 0.067(6) -0.019(4) 0.035(5) 0.008(4)
C7 0.044(5) 0.038(5) 0.078(6) -0.002(5) 0.017(4) 0.015(4)
C8 0.044(4) 0.039(5) 0.045(5) -0.003(4) 0.012(4) 0.002(4)
C9 0.033(4) 0.039(5) 0.030(4) 0.000(3) 0.004(3) -0.003(3)
C10 0.040(4) 0.032(5) 0.044(4) -0.003(4) 0.012(3) 0.010(4)
C11 0.032(4) 0.049(6) 0.062(6) 0.003(4) 0.002(4) -0.003(4)
C12 0.044(5) 0.044(6) 0.061(5) -0.001(4) 0.019(4) 0.018(4)
C13 0.057(5) 0.032(5) 0.044(5) 0.002(3) 0.018(4) 0.015(4)
C14 0.037(4) 0.043(5) 0.048(5) -0.004(4) 0.005(4) -0.002(4)
C15 0.030(4) 0.020(4) 0.039(4) 0.000(3) 0.011(3) 0.000(3)
C16 0.034(4) 0.035(4) 0.025(4) 0.002(3) 0.006(3) -0.001(3)
C17 0.029(4) 0.048(5) 0.039(4) 0.000(4) 0.009(3) 0.003(4)
C18 0.059(5) 0.040(5) 0.038(4) 0.011(4) 0.008(4) -0.007(4)
C19 0.051(5) 0.037(5) 0.029(4) 0.001(3) 0.009(3) 0.002(4)
C20 0.030(4) 0.028(4) 0.037(4) 0.001(3) 0.005(3) 0.002(3)
C21 0.021(3) 0.037(5) 0.040(4) -0.001(3) 0.015(3) 0.000(3)
C22 0.030(4) 0.030(4) 0.026(4) -0.001(3) 0.011(3) -0.001(3)
C23 0.023(3) 0.031(4) 0.039(4) 0.001(3) 0.010(3) 0.000(3)
C24 0.029(4) 0.047(5) 0.023(4) -0.008(3) 0.011(3) -0.003(3)
C25 0.045(5) 0.061(6) 0.050(5) 0.018(4) 0.028(4) 0.006(4)
C26 0.054(5) 0.091(8) 0.063(6) 0.032(6) 0.028(5) -0.014(6)
C27 0.052(6) 0.126(11) 0.079(7) -0.028(7) 0.050(5) -0.024(7)
C28 0.050(6) 0.104(10) 0.101(8) -0.065(8) 0.044(6) -0.024(6)
C29 0.044(5) 0.060(6) 0.065(6) -0.014(5) 0.030(4) -0.007(5)
C30 0.032(4) 0.039(5) 0.031(4) 0.002(3) 0.019(3) -0.002(3)
C31 0.028(4) 0.055(5) 0.031(4) -0.008(3) 0.015(3) -0.004(3)
C32 0.035(4) 0.048(5) 0.039(4) -0.009(4) 0.012(3) -0.001(4)
C33 0.031(4) 0.046(5) 0.036(4) -0.001(4) 0.009(3) -0.014(4)
C34 0.033(4) 0.038(5) 0.034(4) -0.003(3) 0.012(3) -0.011(3)
C35 0.040(4) 0.034(5) 0.034(4) -0.002(3) 0.012(3) -0.004(3)
C36 0.062(5) 0.038(5) 0.049(5) -0.007(4) 0.028(4) -0.005(4)
C37 0.102(8) 0.054(7) 0.094(8) -0.023(6) 0.053(7) -0.007(6)
C38 0.039(4) 0.061(6) 0.040(5) -0.002(4) 0.015(4) -0.004(4)
C39 0.050(5) 0.086(9) 0.067(6) -0.011(6) 0.018(5) -0.027(6)
C40 0.032(4) 0.043(5) 0.035(4) 0.003(3) 0.013(3) 0.000(3)
C41 0.040(4) 0.042(5) 0.032(4) 0.004(4) 0.016(3) -0.010(4)
C42 0.050(5) 0.042(5) 0.037(4) 0.009(4) 0.019(4) 0.001(4)
C43 0.043(4) 0.041(5) 0.029(4) 0.000(3) 0.016(3) 0.004(4)
C44 0.024(3) 0.045(5) 0.032(4) 0.001(3) 0.017(3) 0.009(3)
C45 0.028(4) 0.047(5) 0.035(4) -0.008(3) 0.017(3) -0.003(3)
C46 0.040(4) 0.067(6) 0.035(5) -0.002(4) 0.012(4) 0.004(4)
C47 0.047(5) 0.092(8) 0.031(5) 0.011(5) 0.005(4) -0.011(5)
C48 0.051(6) 0.117(10) 0.052(6) -0.027(6) 0.029(5) -0.023(6)
C49 0.054(5) 0.080(8) 0.059(6) -0.036(6) 0.035(5) -0.023(5)
C50 0.040(4) 0.059(6) 0.045(5) -0.005(4) 0.024(4) 0.001(4)
C51 0.024(3) 0.023(4) 0.027(4) 0.002(3) 0.004(3) 0.003(3)
C52 0.035(4) 0.029(4) 0.038(4) -0.003(3) 0.014(3) 0.002(3)
C53 0.029(4) 0.037(4) 0.032(4) -0.002(3) 0.017(3) -0.008(3)
C54 0.027(3) 0.047(5) 0.039(4) 0.001(3) 0.010(3) 0.002(3)
C55 0.026(3) 0.027(4) 0.034(4) 0.002(3) 0.010(3) 0.004(3)
C56 0.024(3) 0.029(4) 0.038(4) -0.007(3) 0.004(3) 0.004(3)
C57 0.029(4) 0.035(5) 0.033(4) 0.001(3) 0.008(3) 0.012(3)
C58 0.050(5) 0.045(5) 0.047(5) 0.007(4) 0.013(4) 0.007(4)
C59 0.068(6) 0.038(5) 0.045(5) 0.004(4) 0.017(4) 0.002(4)
C60 0.059(5) 0.045(5) 0.036(4) -0.003(4) 0.023(4) -0.005(4)
C61 0.028(4) 0.034(5) 0.043(4) 0.000(3) 0.005(3) 0.006(3)
C62 0.040(5) 0.067(7) 0.063(6) -0.024(5) 0.004(4) 0.019(5)
C63 0.031(5) 0.080(8) 0.089(7) -0.011(6) 0.004(5) 0.011(5)
C64 0.045(5) 0.079(8) 0.075(7) -0.001(6) 0.026(5) 0.023(5)
C65 0.063(6) 0.051(6) 0.075(6) -0.008(5) 0.038(5) 0.011(5)
C66 0.044(5) 0.056(6) 0.046(5) 0.000(4) 0.021(4) 0.012(4)

loop_
_atom_type_symbol
_atom_type_description
_atom_type_scat_dispersion_real
_atom_type_scat_dispersion_imag
_atom_type_scat_source
C C 0.0033 0.0016 'International Tables Vol C Tables 4.2.6.8 and 6.1.1.4'
H H 0.0000 0.0000 'International Tables Vol C Tables 4.2.6.8 and 6.1.1.4'
Cl Cl 0.1484 0.1585 'International Tables Vol C Tables 4.2.6.8 and 6.1.1.4'
F F 0.0171 0.0103 'International Tables Vol C Tables 4.2.6.8 and 6.1.1.4'
Ir Ir -1.4442 7.9887 'International Tables Vol C Tables 4.2.6.8 and 6.1.1.4'
N N 0.0061 0.0033 'International Tables Vol C Tables 4.2.6.8 and 6.1.1.4'

loop_
_geom_angle_atom_site_label_1
_geom_angle_atom_site_label_2
_geom_angle_atom_site_label_3
_geom_angle
_geom_angle_site_symmetry_1
_geom_angle_site_symmetry_3
_geom_angle_publ_flag
N6 Ir1 C1 90.3(3) . . ?
N6 Ir1 C4 153.1(3) . . ?
N6 Ir1 C5 167.9(3) . . ?
N6 Ir1 C8 100.1(2) . . ?
N7 Ir1 N6 85.5(2) . . ?
N7 Ir1 C1 148.8(3) . . ?
N7 Ir1 C4 88.7(3) . . ?
N7 Ir1 C5 93.2(3) . . ?
N7 Ir1 C8 171.5(2) . . ?
C1 Ir1 C4 81.2(3) . . ?
C1 Ir1 C5 96.9(3) . . ?
C1 Ir1 C8 38.5(3) . . ?
C4 Ir1 C5 38.7(3) . . ?
C4 Ir1 C8 89.1(3) . . ?
C5 Ir1 C8 80.0(3) . . ?
C39 N1 C37 116.1(9) . . ?
C30 N2 H2 123.2 . . ?
C33 N2 H2 123.2 . . ?
C33 N2 C30 113.5(6) . . ?
C40 N3 C43 107.8(6) . . ?
C52 N4 C55 105.6(5) . . ?
C57 N5 H5 125.0 . . ?
C60 N5 H5 125.0 . . ?
C60 N5 C57 110.0(6) . . ?
C20 N6 Ir1 112.0(4) . . ?
C51 N6 Ir1 133.2(4) . . ?
C51 N6 C20 106.6(5) . . ?
C16 N7 Ir1 118.0(4) . . ?
C19 N7 Ir1 131.9(5) . . ?
C19 N7 C16 106.6(6) . . ?
Ir1 C1 H1 113.8 . . ?
C2 C1 Ir1 110.1(6) . . ?
C2 C1 H1 113.8 . . ?
C8 C1 Ir1 72.4(4) . . ?
C8 C1 H1 113.8 . . ?
C8 C1 C2 125.3(7) . . ?
C1 C2 H2A 108.8 . . ?
C1 C2 H2B 108.8 . . ?
C1 C2 C3 113.7(7) . . ?
H2A C2 H2B 107.7 . . ?
C3 C2 H2A 108.8 . . ?
C3 C2 H2B 108.8 . . ?
C2 C3 H3A 109.4 . . ?
C2 C3 H3B 109.4 . . ?
H3A C3 H3B 108.0 . . ?
C4 C3 C2 111.1(7) . . ?
C4 C3 H3A 109.4 . . ?
C4 C3 H3B 109.4 . . ?
Ir1 C4 H4 113.7 . . ?
C3 C4 Ir1 114.0(6) . . ?
C3 C4 H4 113.7 . . ?
C5 C4 Ir1 70.9(4) . . ?
C5 C4 C3 123.7(7) . . ?
C5 C4 H4 113.7 . . ?
Ir1 C5 H5A 114.0 . . ?
C4 C5 Ir1 70.5(4) . . ?
C4 C5 H5A 114.0 . . ?
C4 C5 C6 121.9(7) . . ?
C6 C5 Ir1 115.5(5) . . ?
C6 C5 H5A 114.0 . . ?
C5 C6 H6A 109.3 . . ?
C5 C6 H6B 109.3 . . ?
C5 C6 C7 111.4(6) . . ?
H6A C6 H6B 108.0 . . ?
C7 C6 H6A 109.3 . . ?
C7 C6 H6B 109.3 . . ?
C6 C7 H7A 108.7 . . ?
C6 C7 H7B 108.7 . . ?
H7A C7 H7B 107.6 . . ?
C8 C7 C6 114.3(7) . . ?
C8 C7 H7A 108.7 . . ?
C8 C7 H7B 108.7 . . ?
Ir1 C8 H8 114.0 . . ?
C1 C8 Ir1 69.1(4) . . ?
C1 C8 C7 123.7(7) . . ?
C1 C8 H8 114.0 . . ?
C7 C8 Ir1 114.2(5) . . ?
C7 C8 H8 114.0 . . ?
C10 C9 C15 118.5(7) . . ?
C14 C9 C10 116.8(7) . . ?
C14 C9 C15 124.7(6) . . ?
F1 C10 C9 119.8(6) . . ?
F1 C10 C11 118.3(7) . . ?
C11 C10 C9 121.8(7) . . ?
F2 C11 C10 120.2(8) . . ?
F2 C11 C12 119.6(8) . . ?
C12 C11 C10 120.2(8) . . ?
F3 C12 C11 121.5(8) . . ?
F3 C12 C13 118.8(8) . . ?
C11 C12 C13 119.8(7) . . ?
F4 C13 C12 119.8(7) . . ?
F4 C13 C14 121.2(8) . . ?
C14 C13 C12 118.9(7) . . ?
F5 C14 C9 120.3(7) . . ?
F5 C14 C13 117.2(7) . . ?
C13 C14 C9 122.4(7) . . ?
C16 C15 C9 116.4(6) . . ?
C16 C15 C20 125.4(6) . . ?
C20 C15 C9 118.1(6) . . ?
N7 C16 C17 108.3(6) . . ?
C15 C16 N7 123.6(6) . . ?
C15 C16 C17 128.1(7) . . ?
C16 C17 H17 126.6 . . ?
C18 C17 C16 106.8(7) . . ?
C18 C17 H17 126.6 . . ?
C17 C18 H18 126.2 . . ?
C17 C18 C19 107.6(7) . . ?
C19 C18 H18 126.2 . . ?
N7 C19 C18 110.8(7) . . ?
N7 C19 H19 124.6 . . ?
C18 C19 H19 124.6 . . ?
N6 C20 C15 124.5(6) . . ?
N6 C20 C21 109.4(6) . . ?
C21 C20 C15 125.1(6) . . ?
C20 C21 H21 126.3 . . ?
C22 C21 C20 107.5(6) . . ?
C22 C21 H21 126.3 . . ?
C21 C22 C23 120.1(6) . . ?
C21 C22 C51 105.3(5) . . ?
C51 C22 C23 133.9(6) . . ?
C22 C23 C24 116.0(5) . . ?
C30 C23 C22 121.9(6) . . ?
C30 C23 C24 120.6(6) . . ?
C25 C24 C23 121.2(7) . . ?
C29 C24 C23 122.1(7) . . ?
C29 C24 C25 116.4(7) . . ?
F10 C25 C24 119.4(6) . . ?
F10 C25 C26 118.0(8) . . ?
C24 C25 C26 122.5(8) . . ?
F9 C26 C25 118.3(10) . . ?
C27 C26 F9 122.6(9) . . ?
C27 C26 C25 119.0(9) . . ?
F8 C27 C26 118.7(12) . . ?
F8 C27 C28 120.6(11) . . ?
C26 C27 C28 120.7(9) . . ?
F7 C28 C27 120.0(10) . . ?
F7 C28 C29 120.2(12) . . ?
C27 C28 C29 119.7(9) . . ?
F6 C29 C24 121.2(7) . . ?
F6 C29 C28 117.2(9) . . ?
C24 C29 C28 121.6(9) . . ?
N2 C30 C31 104.0(6) . . ?
C23 C30 N2 121.6(6) . . ?
C23 C30 C31 133.8(6) . . ?
C30 C31 H31 125.3 . . ?
C32 C31 C30 109.4(6) . . ?
C32 C31 H31 125.3 . . ?
C31 C32 H32 126.0 . . ?
C31 C32 C33 108.0(7) . . ?
C33 C32 H32 126.0 . . ?
N2 C33 C32 105.0(6) . . ?
N2 C33 C34 120.8(6) . . ?
C34 C33 C32 134.2(7) . . ?
C33 C34 C35 123.1(6) . . ?
C33 C34 C40 117.6(6) . . ?
C40 C34 C35 119.1(6) . . ?
C36 C35 C34 125.0(7) . . ?
C36 C35 C38 112.7(7) . . ?
C38 C35 C34 122.3(7) . . ?
C35 C36 Cl2 121.6(6) . . ?
C37 C36 Cl2 116.8(7) . . ?
C37 C36 C35 121.5(8) . . ?
N1 C37 C36 124.3(9) . . ?
N1 C37 H37 117.9 . . ?
C36 C37 H37 117.9 . . ?
C35 C38 Cl1 120.8(6) . . ?
C39 C38 Cl1 117.2(7) . . ?
C39 C38 C35 122.0(8) . . ?
N1 C39 C38 123.3(9) . . ?
N1 C39 H39 118.3 . . ?
C38 C39 H39 118.3 . . ?
N3 C40 C34 121.1(6) . . ?
N3 C40 C41 109.7(6) . . ?
C34 C40 C41 128.8(7) . . ?
C40 C41 H41 126.9 . . ?
C42 C41 C40 106.2(7) . . ?
C42 C41 H41 126.9 . . ?
C41 C42 H42 126.4 . . ?
C41 C42 C43 107.3(6) . . ?
C43 C42 H42 126.4 . . ?
N3 C43 C42 109.0(7) . . ?
C44 C43 N3 115.9(6) . . ?
C44 C43 C42 134.9(7) . . ?
C43 C44 C45 119.6(6) . . ?
C43 C44 C53 116.9(6) . . ?
C45 C44 C53 123.4(7) . . ?
C46 C45 C44 120.6(7) . . ?
C46 C45 C50 116.3(7) . . ?
C50 C45 C44 123.2(7) . . ?
F20 C46 C45 122.1(7) . . ?
F20 C46 C47 116.2(7) . . ?
C45 C46 C47 121.7(8) . . ?
F19 C47 C46 119.9(9) . . ?
F19 C47 C48 120.9(9) . . ?
C48 C47 C46 119.2(8) . . ?
F18 C48 C47 119.3(10) . . ?
F18 C48 C49 120.1(10) . . ?
C49 C48 C47 120.7(8) . . ?
F17 C49 C48 120.7(8) . . ?
F17 C49 C50 120.2(9) . . ?
C48 C49 C50 119.0(9) . . ?
F16 C50 C45 120.7(7) . . ?
F16 C50 C49 116.1(8) . . ?
C45 C50 C49 123.0(8) . . ?
N6 C51 C22 111.2(5) . . ?
N6 C51 C52 120.2(6) . . ?
C22 C51 C52 128.6(6) . . ?
N4 C52 C51 119.0(6) . . ?
N4 C52 C53 111.7(6) . . ?
C51 C52 C53 129.2(6) . . ?
C52 C53 C44 127.7(6) . . ?
C54 C53 C44 124.1(6) . . ?
C54 C53 C52 105.3(6) . . ?
C53 C54 H54 126.1 . . ?
C53 C54 C55 107.8(6) . . ?
C55 C54 H54 126.1 . . ?
N4 C55 C54 109.6(6) . . ?
C56 C55 N4 121.9(6) . . ?
C56 C55 C54 128.4(6) . . ?
C55 C56 C57 125.6(6) . . ?
C55 C56 C61 118.6(6) . . ?
C57 C56 C61 115.8(6) . . ?
N5 C57 C56 122.6(6) . . ?
N5 C57 C58 106.1(6) . . ?
C58 C57 C56 131.3(6) . . ?
C57 C58 H58 125.5 . . ?
C57 C58 C59 109.0(7) . . ?
C59 C58 H58 125.5 . . ?
C58 C59 H59 126.9 . . ?
C60 C59 C58 106.1(7) . . ?
C60 C59 H59 126.9 . . ?
N5 C60 C59 108.7(7) . . ?
N5 C60 H60 125.6 . . ?
C59 C60 H60 125.6 . . ?
C62 C61 C56 121.8(7) . . ?
C62 C61 C66 117.0(7) . . ?
C66 C61 C56 121.1(6) . . ?
F11 C62 C61 120.9(7) . . ?
F11 C62 C63 117.0(8) . . ?
C61 C62 C63 122.0(8) . . ?
F12 C63 C62 120.8(9) . . ?
F12 C63 C64 119.8(8) . . ?
C64 C63 C62 119.4(8) . . ?
F13 C64 C63 120.5(9) . . ?
F13 C64 C65 119.7(9) . . ?
C63 C64 C65 119.8(8) . . ?
F14 C65 C64 120.1(8) . . ?
F14 C65 C66 120.9(9) . . ?
C64 C65 C66 119.0(8) . . ?
F15 C66 C61 119.7(7) . . ?
F15 C66 C65 117.6(8) . . ?
C61 C66 C65 122.8(8) . . ?

loop_
_geom_bond_atom_site_label_1
_geom_bond_atom_site_label_2
_geom_bond_distance
_geom_bond_site_symmetry_2
_geom_bond_publ_flag
Ir1 N6 2.106(6) . ?
Ir1 N7 2.068(6) . ?
Ir1 C1 2.109(7) . ?
Ir1 C4 2.109(8) . ?
Ir1 C5 2.115(7) . ?
Ir1 C8 2.152(7) . ?
Cl1 C38 1.745(8) . ?
Cl2 C36 1.730(8) . ?
F1 C10 1.339(8) . ?
F2 C11 1.331(9) . ?
F3 C12 1.338(8) . ?
F4 C13 1.346(8) . ?
F5 C14 1.344(8) . ?
F6 C29 1.319(10) . ?
F7 C28 1.339(11) . ?
F8 C27 1.349(9) . ?
F9 C26 1.359(11) . ?
F10 C25 1.339(9) . ?
F11 C62 1.343(9) . ?
F12 C63 1.345(10) . ?
F13 C64 1.332(9) . ?
F14 C65 1.333(10) . ?
F15 C66 1.338(9) . ?
F16 C50 1.350(9) . ?
F17 C49 1.337(10) . ?
F18 C48 1.356(9) . ?
F19 C47 1.334(9) . ?
F20 C46 1.325(9) . ?
N1 C37 1.324(12) . ?
N1 C39 1.315(12) . ?
N2 H2 0.8800 . ?
N2 C30 1.369(8) . ?
N2 C33 1.358(9) . ?
N3 C40 1.321(9) . ?
N3 C43 1.393(8) . ?
N4 C52 1.332(8) . ?
N4 C55 1.399(8) . ?
N5 H5 0.8800 . ?
N5 C57 1.367(8) . ?
N5 C60 1.361(9) . ?
N6 C20 1.390(8) . ?
N6 C51 1.344(8) . ?
N7 C16 1.397(8) . ?
N7 C19 1.339(8) . ?
C1 H1 1.0000 . ?
C1 C2 1.481(11) . ?
C1 C8 1.404(10) . ?
C2 H2A 0.9900 . ?
C2 H2B 0.9900 . ?
C2 C3 1.515(12) . ?
C3 H3A 0.9900 . ?
C3 H3B 0.9900 . ?
C3 C4 1.501(11) . ?
C4 H4 1.0000 . ?
C4 C5 1.398(10) . ?
C5 H5A 1.0000 . ?
C5 C6 1.507(10) . ?
C6 H6A 0.9900 . ?
C6 H6B 0.9900 . ?
C6 C7 1.525(11) . ?
C7 H7A 0.9900 . ?
C7 H7B 0.9900 . ?
C7 C8 1.508(10) . ?
C8 H8 1.0000 . ?
C9 C10 1.381(10) . ?
C9 C14 1.370(10) . ?
C9 C15 1.501(9) . ?
C10 C11 1.368(10) . ?
C11 C12 1.346(11) . ?
C12 C13 1.394(11) . ?
C13 C14 1.366(10) . ?
C15 C16 1.375(9) . ?
C15 C20 1.414(9) . ?
C16 C17 1.438(9) . ?
C17 H17 0.9500 . ?
C17 C18 1.351(10) . ?
C18 H18 0.9500 . ?
C18 C19 1.413(10) . ?
C19 H19 0.9500 . ?
C20 C21 1.400(9) . ?
C21 H21 0.9500 . ?
C21 C22 1.395(8) . ?
C22 C23 1.480(9) . ?
C22 C51 1.422(9) . ?
C23 C24 1.492(9) . ?
C23 C30 1.356(9) . ?
C24 C25 1.378(10) . ?
C24 C29 1.372(10) . ?
C25 C26 1.381(10) . ?
C26 C27 1.352(14) . ?
C27 C28 1.353(15) . ?
C28 C29 1.389(12) . ?
C30 C31 1.448(9) . ?
C31 H31 0.9500 . ?
C31 C32 1.351(9) . ?
C32 H32 0.9500 . ?
C32 C33 1.451(10) . ?
C33 C34 1.391(9) . ?
C34 C35 1.474(9) . ?
C34 C40 1.448(9) . ?
C35 C36 1.389(10) . ?
C35 C38 1.409(9) . ?
C36 C37 1.378(12) . ?
C37 H37 0.9500 . ?
C38 C39 1.381(12) . ?
C39 H39 0.9500 . ?
C40 C41 1.495(9) . ?
C41 H41 0.9500 . ?
C41 C42 1.346(10) . ?
C42 H42 0.9500 . ?
C42 C43 1.450(10) . ?
C43 C44 1.361(10) . ?
C44 C45 1.496(9) . ?
C44 C53 1.509(9) . ?
C45 C46 1.377(10) . ?
C45 C50 1.381(10) . ?
C46 C47 1.405(11) . ?
C47 C48 1.366(13) . ?
C48 C49 1.359(13) . ?
C49 C50 1.382(10) . ?
C51 C52 1.454(9) . ?
C52 C53 1.478(9) . ?
C53 C54 1.345(9) . ?
C54 H54 0.9500 . ?
C54 C55 1.445(9) . ?
C55 C56 1.364(9) . ?
C56 C57 1.414(9) . ?
C56 C61 1.499(9) . ?
C57 C58 1.379(9) . ?
C58 H58 0.9500 . ?
C58 C59 1.408(10) . ?
C59 H59 0.9500 . ?
C59 C60 1.365(10) . ?
C60 H60 0.9500 . ?
C61 C62 1.357(10) . ?
C61 C66 1.362(10) . ?
C62 C63 1.394(11) . ?
C63 C64 1.355(12) . ?
C64 C65 1.374(12) . ?
C65 C66 1.376(10) . ?

loop_
_geom_torsion_atom_site_label_1
_geom_torsion_atom_site_label_2
_geom_torsion_atom_site_label_3
_geom_torsion_atom_site_label_4
_geom_torsion
_geom_torsion_site_symmetry_1
_geom_torsion_site_symmetry_2
_geom_torsion_site_symmetry_3
_geom_torsion_site_symmetry_4
_geom_torsion_publ_flag
Ir1 N6 C20 C15 40.0(8) . . . . ?
Ir1 N6 C20 C21 -151.0(5) . . . . ?
Ir1 N6 C51 C22 144.7(5) . . . . ?
Ir1 N6 C51 C52 -32.6(10) . . . . ?
Ir1 N7 C16 C15 -22.1(9) . . . . ?
Ir1 N7 C16 C17 159.3(5) . . . . ?
Ir1 N7 C19 C18 -156.8(5) . . . . ?
Ir1 C1 C2 C3 -35.1(9) . . . . ?
Ir1 C1 C8 C7 105.8(7) . . . . ?
Ir1 C4 C5 C6 -108.5(7) . . . . ?
Ir1 C5 C6 C7 -24.3(9) . . . . ?
Cl1 C38 C39 N1 178.6(8) . . . . ?
Cl2 C36 C37 N1 175.1(8) . . . . ?
F1 C10 C11 F2 1.1(12) . . . . ?
F1 C10 C11 C12 -177.0(7) . . . . ?
F2 C11 C12 F3 1.5(13) . . . . ?
F2 C11 C12 C13 -178.8(7) . . . . ?
F3 C12 C13 F4 2.4(12) . . . . ?
F3 C12 C13 C14 178.4(7) . . . . ?
F4 C13 C14 F5 -2.1(11) . . . . ?
F4 C13 C14 C9 176.9(7) . . . . ?
F7 C28 C29 F6 -0.6(13) . . . . ?
F7 C28 C29 C24 177.8(8) . . . . ?
F8 C27 C28 F7 2.3(16) . . . . ?
F8 C27 C28 C29 179.3(8) . . . . ?
F9 C26 C27 F8 -2.3(15) . . . . ?
F9 C26 C27 C28 178.0(10) . . . . ?
F10 C25 C26 F9 -0.6(13) . . . . ?
F10 C25 C26 C27 176.7(9) . . . . ?
F11 C62 C63 F12 -0.2(15) . . . . ?
F11 C62 C63 C64 -179.7(9) . . . . ?
F12 C63 C64 F13 0.4(16) . . . . ?
F12 C63 C64 C65 179.4(9) . . . . ?
F13 C64 C65 F14 -1.1(15) . . . . ?
F13 C64 C65 C66 179.9(9) . . . . ?
F14 C65 C66 F15 0.3(13) . . . . ?
F14 C65 C66 C61 -179.4(8) . . . . ?
F17 C49 C50 F16 -3.7(11) . . . . ?
F17 C49 C50 C45 -179.5(7) . . . . ?
F18 C48 C49 F17 2.6(13) . . . . ?
F18 C48 C49 C50 -179.9(7) . . . . ?
F19 C47 C48 F18 -0.9(13) . . . . ?
F19 C47 C48 C49 -179.7(8) . . . . ?
F20 C46 C47 F19 -1.7(12) . . . . ?
F20 C46 C47 C48 178.5(8) . . . . ?
N2 C30 C31 C32 -2.0(8) . . . . ?
N2 C33 C34 C35 -172.2(7) . . . . ?
N2 C33 C34 C40 4.4(11) . . . . ?
N3 C40 C41 C42 -2.0(8) . . . . ?
N3 C43 C44 C45 -173.6(6) . . . . ?
N3 C43 C44 C53 8.8(9) . . . . ?
N4 C52 C53 C44 162.2(6) . . . . ?
N4 C52 C53 C54 1.2(8) . . . . ?
N4 C55 C56 C57 1.4(11) . . . . ?
N4 C55 C56 C61 -177.4(6) . . . . ?
N5 C57 C58 C59 -0.6(9) . . . . ?
N6 C20 C21 C22 -3.2(8) . . . . ?
N6 C51 C52 N4 136.9(7) . . . . ?
N6 C51 C52 C53 -37.7(11) . . . . ?
N7 C16 C17 C18 2.5(8) . . . . ?
C1 C2 C3 C4 30.0(11) . . . . ?
C2 C1 C8 Ir1 -102.6(8) . . . . ?
C2 C1 C8 C7 3.2(13) . . . . ?
C2 C3 C4 Ir1 -10.4(9) . . . . ?
C2 C3 C4 C5 -92.7(10) . . . . ?
C3 C4 C5 Ir1 106.6(8) . . . . ?
C3 C4 C5 C6 -1.8(12) . . . . ?
C4 C5 C6 C7 57.6(10) . . . . ?
C5 C6 C7 C8 20.7(10) . . . . ?
C6 C7 C8 Ir1 -8.3(9) . . . . ?
C6 C7 C8 C1 -88.5(10) . . . . ?
C8 C1 C2 C3 47.2(12) . . . . ?
C9 C10 C11 F2 -178.7(7) . . . . ?
C9 C10 C11 C12 3.2(13) . . . . ?
C9 C15 C16 N7 169.3(6) . . . . ?
C9 C15 C16 C17 -12.3(11) . . . . ?
C9 C15 C20 N6 179.1(6) . . . . ?
C9 C15 C20 C21 11.8(11) . . . . ?
C10 C9 C14 F5 -179.5(7) . . . . ?
C10 C9 C14 C13 1.5(11) . . . . ?
C10 C9 C15 C16 -76.1(9) . . . . ?
C10 C9 C15 C20 107.6(8) . . . . ?
C10 C11 C12 F3 179.6(8) . . . . ?
C10 C11 C12 C13 -0.6(13) . . . . ?
C11 C12 C13 F4 -177.4(7) . . . . ?
C11 C12 C13 C14 -1.4(12) . . . . ?
C12 C13 C14 F5 -178.1(7) . . . . ?
C12 C13 C14 C9 0.9(12) . . . . ?
C14 C9 C10 F1 176.7(6) . . . . ?
C14 C9 C10 C11 -3.6(11) . . . . ?
C14 C9 C15 C16 103.2(8) . . . . ?
C14 C9 C15 C20 -73.2(10) . . . . ?
C15 C9 C10 F1 -4.0(10) . . . . ?
C15 C9 C10 C11 175.7(7) . . . . ?
C15 C9 C14 F5 1.2(11) . . . . ?
C15 C9 C14 C13 -177.8(7) . . . . ?
C15 C16 C17 C18 -176.1(7) . . . . ?
C15 C20 C21 C22 165.7(7) . . . . ?
C16 N7 C19 C18 0.8(8) . . . . ?
C16 C15 C20 N6 3.1(12) . . . . ?
C16 C15 C20 C21 -164.2(7) . . . . ?
C16 C17 C18 C19 -1.9(9) . . . . ?
C17 C18 C19 N7 0.7(9) . . . . ?
C19 N7 C16 C15 176.7(7) . . . . ?
C19 N7 C16 C17 -2.0(8) . . . . ?
C20 N6 C51 C22 0.2(8) . . . . ?
C20 N6 C51 C52 -177.1(6) . . . . ?
C20 C15 C16 N7 -14.6(12) . . . . ?
C20 C15 C16 C17 163.8(7) . . . . ?
C20 C21 C22 C23 -167.9(6) . . . . ?
C20 C21 C22 C51 3.2(8) . . . . ?
C21 C22 C23 C24 -50.7(9) . . . . ?
C21 C22 C23 C30 115.1(8) . . . . ?
C21 C22 C51 N6 -2.2(8) . . . . ?
C21 C22 C51 C52 174.8(7) . . . . ?
C22 C23 C24 C25 -71.5(9) . . . . ?
C22 C23 C24 C29 102.8(8) . . . . ?
C22 C23 C30 N2 9.7(11) . . . . ?
C22 C23 C30 C31 -159.7(7) . . . . ?
C22 C51 C52 N4 -39.9(11) . . . . ?
C22 C51 C52 C53 145.6(7) . . . . ?
C23 C22 C51 N6 167.1(7) . . . . ?
C23 C22 C51 C52 -15.9(13) . . . . ?
C23 C24 C25 F10 -2.4(11) . . . . ?
C23 C24 C25 C26 174.6(7) . . . . ?
C23 C24 C29 F6 3.5(12) . . . . ?
C23 C24 C29 C28 -174.7(7) . . . . ?
C23 C30 C31 C32 168.7(8) . . . . ?
C24 C23 C30 N2 174.9(6) . . . . ?
C24 C23 C30 C31 5.4(12) . . . . ?
C24 C25 C26 F9 -177.6(8) . . . . ?
C24 C25 C26 C27 -0.3(14) . . . . ?
C25 C24 C29 F6 178.1(8) . . . . ?
C25 C24 C29 C28 -0.2(12) . . . . ?
C25 C26 C27 F8 -179.5(8) . . . . ?
C25 C26 C27 C28 0.9(16) . . . . ?
C26 C27 C28 F7 -178.1(9) . . . . ?
C26 C27 C28 C29 -1.1(16) . . . . ?
C27 C28 C29 F6 -177.6(9) . . . . ?
C27 C28 C29 C24 0.8(14) . . . . ?
C29 C24 C25 F10 -177.0(7) . . . . ?
C29 C24 C25 C26 0.0(12) . . . . ?
C30 N2 C33 C32 -1.8(8) . . . . ?
C30 N2 C33 C34 176.8(7) . . . . ?
C30 C23 C24 C25 122.4(8) . . . . ?
C30 C23 C24 C29 -63.3(10) . . . . ?
C30 C31 C32 C33 1.0(8) . . . . ?
C31 C32 C33 N2 0.4(8) . . . . ?
C31 C32 C33 C34 -177.9(8) . . . . ?
C32 C33 C34 C35 5.9(13) . . . . ?
C32 C33 C34 C40 -177.4(8) . . . . ?
C33 N2 C30 C23 -169.8(7) . . . . ?
C33 N2 C30 C31 2.4(8) . . . . ?
C33 C34 C35 C36 51.7(11) . . . . ?
C33 C34 C35 C38 -131.2(8) . . . . ?
C33 C34 C40 N3 18.0(10) . . . . ?
C33 C34 C40 C41 -153.1(7) . . . . ?
C34 C35 C36 Cl2 2.3(11) . . . . ?
C34 C35 C36 C37 179.6(8) . . . . ?
C34 C35 C38 Cl1 1.7(10) . . . . ?
C34 C35 C38 C39 -177.8(7) . . . . ?
C34 C40 C41 C42 169.9(7) . . . . ?
C35 C34 C40 N3 -165.2(6) . . . . ?
C35 C34 C40 C41 23.7(11) . . . . ?
C35 C36 C37 N1 -2.4(15) . . . . ?
C35 C38 C39 N1 -1.9(14) . . . . ?
C36 C35 C38 Cl1 179.1(6) . . . . ?
C36 C35 C38 C39 -0.4(11) . . . . ?
C37 N1 C39 C38 2.0(15) . . . . ?
C38 C35 C36 Cl2 -175.0(6) . . . . ?
C38 C35 C36 C37 2.3(11) . . . . ?
C39 N1 C37 C36 0.1(16) . . . . ?
C40 N3 C43 C42 -0.9(8) . . . . ?
C40 N3 C43 C44 -176.6(6) . . . . ?
C40 C34 C35 C36 -124.9(8) . . . . ?
C40 C34 C35 C38 52.2(10) . . . . ?
C40 C41 C42 C43 1.4(8) . . . . ?
C41 C42 C43 N3 -0.4(8) . . . . ?
C41 C42 C43 C44 174.1(8) . . . . ?
C42 C43 C44 C45 12.1(12) . . . . ?
C42 C43 C44 C53 -165.5(7) . . . . ?
C43 N3 C40 C34 -171.0(6) . . . . ?
C43 N3 C40 C41 1.7(8) . . . . ?
C43 C44 C45 C46 46.4(9) . . . . ?
C43 C44 C45 C50 -132.4(8) . . . . ?
C43 C44 C53 C52 -67.4(9) . . . . ?
C43 C44 C53 C54 90.3(9) . . . . ?
C44 C45 C46 F20 4.3(11) . . . . ?
C44 C45 C46 C47 -176.3(7) . . . . ?
C44 C45 C50 F16 -0.4(11) . . . . ?
C44 C45 C50 C49 175.3(7) . . . . ?
C44 C53 C54 C55 -163.1(6) . . . . ?
C45 C44 C53 C52 115.1(8) . . . . ?
C45 C44 C53 C54 -87.2(9) . . . . ?
C45 C46 C47 F19 178.9(7) . . . . ?
C45 C46 C47 C48 -1.0(13) . . . . ?
C46 C45 C50 F16 -179.2(7) . . . . ?
C46 C45 C50 C49 -3.6(11) . . . . ?
C46 C47 C48 F18 179.0(7) . . . . ?
C46 C47 C48 C49 0.2(14) . . . . ?
C47 C48 C49 F17 -178.6(8) . . . . ?
C47 C48 C49 C50 -1.1(13) . . . . ?
C48 C49 C50 F16 178.7(7) . . . . ?
C48 C49 C50 C45 2.9(12) . . . . ?
C50 C45 C46 F20 -176.8(7) . . . . ?
C50 C45 C46 C47 2.6(11) . . . . ?
C51 N6 C20 C15 -167.2(7) . . . . ?
C51 N6 C20 C21 1.9(8) . . . . ?
C51 C22 C23 C24 141.2(8) . . . . ?
C51 C22 C23 C30 -53.0(11) . . . . ?
C51 C52 C53 C44 -22.9(12) . . . . ?
C51 C52 C53 C54 176.1(7) . . . . ?
C52 N4 C55 C54 -0.1(7) . . . . ?
C52 N4 C55 C56 -180.0(6) . . . . ?
C52 C53 C54 C55 -1.1(8) . . . . ?
C53 C44 C45 C46 -136.1(7) . . . . ?
C53 C44 C45 C50 45.0(10) . . . . ?
C53 C54 C55 N4 0.8(8) . . . . ?
C53 C54 C55 C56 -179.3(7) . . . . ?
C54 C55 C56 C57 -178.5(7) . . . . ?
C54 C55 C56 C61 2.7(11) . . . . ?
C55 N4 C52 C51 -176.1(6) . . . . ?
C55 N4 C52 C53 -0.7(7) . . . . ?
C55 C56 C57 N5 -0.6(11) . . . . ?
C55 C56 C57 C58 -178.0(8) . . . . ?
C55 C56 C61 C62 -106.5(9) . . . . ?
C55 C56 C61 C66 76.2(10) . . . . ?
C56 C57 C58 C59 177.2(8) . . . . ?
C56 C61 C62 F11 2.7(13) . . . . ?
C56 C61 C62 C63 -177.9(9) . . . . ?
C56 C61 C66 F15 -2.0(12) . . . . ?
C56 C61 C66 C65 177.7(8) . . . . ?
C57 N5 C60 C59 -2.0(9) . . . . ?
C57 C56 C61 C62 74.6(10) . . . . ?
C57 C56 C61 C66 -102.7(8) . . . . ?
C57 C58 C59 C60 -0.6(9) . . . . ?
C58 C59 C60 N5 1.5(9) . . . . ?
C60 N5 C57 C56 -176.4(7) . . . . ?
C60 N5 C57 C58 1.6(8) . . . . ?
C61 C56 C57 N5 178.2(6) . . . . ?
C61 C56 C57 C58 0.8(12) . . . . ?
C61 C62 C63 F12 -179.6(9) . . . . ?
C61 C62 C63 C64 0.9(16) . . . . ?
C62 C61 C66 F15 -179.5(8) . . . . ?
C62 C61 C66 C65 0.2(13) . . . . ?
C62 C63 C64 F13 179.8(9) . . . . ?
C62 C63 C64 C65 -1.1(16) . . . . ?
C63 C64 C65 F14 179.9(9) . . . . ?
C63 C64 C65 C66 0.9(15) . . . . ?
C64 C65 C66 F15 179.3(8) . . . . ?
C64 C65 C66 C61 -0.4(14) . . . . ?
C66 C61 C62 F11 -179.8(8) . . . . ?
C66 C61 C62 C63 -0.5(14) . . . . ?

loop_
_smtbx_masks_void_nr
_smtbx_masks_void_average_x
_smtbx_masks_void_average_y
_smtbx_masks_void_average_z
_smtbx_masks_void_volume
_smtbx_masks_void_count_electrons
_smtbx_masks_void_content
1 0.002 0.109 0.315 403.5 81.8 ?
2 -0.002 -0.109 0.685 403.5 88.7 ?
3 -0.099 0.454 0.316 26.5 0.0 ?
4 0.099 0.546 0.684 26.5 0.0 ?
5 0.502 0.391 0.815 403.5 85.5 ?
6 0.498 0.609 0.185 403.5 85.0 ?
7 0.401 0.046 0.816 26.5 0.0 ?
8 0.599 0.954 0.184 26.5 0.0 ?
